data_4026143
loop_
_publ_author_name
'Ying Cheng'
'Jiang-Hua Peng'
'Yong-Jia Li'
'Xun-Yu Shi'
'Ming-Sheng Tang'
'Tian-Yu Tan'

_publ_section_title
;
 N-Heterocyclic Carbene Catalyzed Reaction of Phthalaldehydes:
 Controllable Stereoselective Synthesis of Polyhydroxylated Spiro- and
 Fused Indenones Dictated by the Structure of NHC Catalysts
;
_journal_name_full 'Journal of Organic Chemistry'
_journal_page_first 1844
_journal_page_last 1851
_journal_paper_doi 10.1021/jo102582a
_journal_volume 76
_journal_year 2011
_chemical_formula_moiety 'C16 H12 O4'
_chemical_formula_sum 'C16 H12 O4'
_chemical_formula_weight 268.26
_chemical_name_systematic
; 
 ? 
;
_space_group_IT_number 14
_symmetry_cell_setting monoclinic
_symmetry_space_group_name_Hall '-P 2yn'
_symmetry_space_group_name_H-M 'P 1 21/n 1'
_atom_sites_solution_hydrogens geom
_atom_sites_solution_primary direct
_atom_sites_solution_secondary difmap
_audit_creation_method SHELXL-97
_cell_angle_alpha 90.00
_cell_angle_beta 97.964(4)
_cell_angle_gamma 90.00
_cell_formula_units_Z 16
_cell_length_a 5.1389(3)
_cell_length_b 54.219(4)
_cell_length_c 18.2513(13)
_cell_measurement_reflns_used 5869
_cell_measurement_temperature 113(2)
_cell_measurement_theta_max 27.1
_cell_measurement_theta_min 1.2
_cell_volume 5036.2(6)
_computing_cell_refinement CrystalClear
_computing_data_collection CrystalClear
_computing_data_reduction CrystalClear
_computing_publication_material 'CrystalStructure 3.7.0'
_computing_structure_refinement 'SHELXL-97 (Sheldrick, 1997)'
_computing_structure_solution 'SHELXS-97 (Sheldrick, 1990)'
_diffrn_ambient_temperature 113(2)
_diffrn_detector_area_resol_mean 7.31
_diffrn_measured_fraction_theta_full 0.977
_diffrn_measured_fraction_theta_max 0.977
_diffrn_measurement_device_type 'Rigaku Saturn CCD area detector'
_diffrn_measurement_method '\w and \f scans'
_diffrn_radiation_monochromator confocal
_diffrn_radiation_source 'rotating anode'
_diffrn_radiation_type MoK\a
_diffrn_radiation_wavelength 0.71070
_diffrn_reflns_av_R_equivalents 0.0827
_diffrn_reflns_av_sigmaI/netI 0.1065
_diffrn_reflns_limit_h_max 6
_diffrn_reflns_limit_h_min -5
_diffrn_reflns_limit_k_max 64
_diffrn_reflns_limit_k_min -64
_diffrn_reflns_limit_l_max 18
_diffrn_reflns_limit_l_min -21
_diffrn_reflns_number 24793
_diffrn_reflns_theta_full 25.00
_diffrn_reflns_theta_max 25.00
_diffrn_reflns_theta_min 1.19
_diffrn_standards_decay_% 0
_diffrn_standards_interval_count 0
_diffrn_standards_interval_time 0
_diffrn_standards_number 0
_exptl_absorpt_coefficient_mu 0.102
_exptl_absorpt_correction_T_max 0.9980
_exptl_absorpt_correction_T_min 0.9681
_exptl_absorpt_correction_type multi-scan
_exptl_absorpt_process_details Crystalclear
_exptl_crystal_colour colorless
_exptl_crystal_density_diffrn 1.415
_exptl_crystal_description prism
_exptl_crystal_F_000 2240
_exptl_crystal_size_max 0.32
_exptl_crystal_size_mid 0.03
_exptl_crystal_size_min 0.02
_refine_diff_density_max 0.278
_refine_diff_density_min -0.288
_refine_diff_density_rms 0.061
_refine_ls_extinction_coef 0.0043(4)
_refine_ls_extinction_expression Fc^*^=kFc[1+0.001xFc^2^\l^3^/sin(2\q)]^-1/4^
_refine_ls_extinction_method SHELXL
_refine_ls_goodness_of_fit_ref 1.084
_refine_ls_hydrogen_treatment mixed
_refine_ls_matrix_type full
_refine_ls_number_parameters 746
_refine_ls_number_reflns 8659
_refine_ls_number_restraints 2
_refine_ls_restrained_S_all 1.084
_refine_ls_R_factor_all 0.1141
_refine_ls_R_factor_gt 0.0721
_refine_ls_shift/su_max 0.010
_refine_ls_shift/su_mean 0.000
_refine_ls_structure_factor_coef Fsqd
_refine_ls_weighting_details 'calc w=1/[\s^2^(Fo^2^)+(0.0663P)^2^+0.7286P] where P=(Fo^2^+2Fc^2^)/3'
_refine_ls_weighting_scheme calc
_refine_ls_wR_factor_gt 0.1488
_refine_ls_wR_factor_ref 0.1681
_reflns_number_gt 5897
_reflns_number_total 8659
_reflns_threshold_expression >2sigma(I)
_cod_data_source_file jo102582a_si_001.cif
_cod_data_source_block shelxl
_cod_database_code 4026143

loop_
_symmetry_equiv_pos_as_xyz
'x, y, z'
'-x+1/2, y+1/2, -z+1/2'
'-x, -y, -z'
'x-1/2, -y-1/2, z-1/2'

loop_
_atom_site_label
_atom_site_type_symbol
_atom_site_fract_x
_atom_site_fract_y
_atom_site_fract_z
_atom_site_U_iso_or_equiv
_atom_site_adp_type
_atom_site_occupancy
_atom_site_symmetry_multiplicity
_atom_site_calc_flag
_atom_site_refinement_flags
O1 O 0.6260(5) 0.26354(5) 0.11927(14) 0.0358(7) Uani 1 1 d .
O2 O 0.3033(5) 0.21780(5) 0.28516(13) 0.0311(6) Uani 1 1 d D
H2 H 0.161(6) 0.2139(7) 0.306(2) 0.047 Uiso 1 1 d D
O3 O 0.5786(5) 0.21440(4) 0.17604(11) 0.0248(6) Uani 1 1 d .
O4 O 0.5004(5) 0.17189(4) 0.16662(13) 0.0310(7) Uani 1 1 d .
H4 H 0.652(9) 0.1677(7) 0.195(2) 0.046 Uiso 1 1 d .
O5 O -0.1817(5) 0.11442(4) 0.41000(13) 0.0299(6) Uani 1 1 d .
O6 O 0.0150(5) 0.15672(4) 0.21843(12) 0.0273(6) Uani 1 1 d .
H6 H 0.126(8) 0.1628(7) 0.193(2) 0.041 Uiso 1 1 d .
O7 O -0.2304(5) 0.16269(4) 0.33645(11) 0.0240(6) Uani 1 1 d .
O8 O -0.1697(5) 0.20543(4) 0.32733(13) 0.0303(7) Uani 1 1 d .
H8 H -0.310(8) 0.2082(7) 0.298(2) 0.046 Uiso 1 1 d .
O9 O 1.2707(5) 0.14927(4) 0.84913(13) 0.0321(7) Uani 1 1 d .
O10 O 0.7508(5) 0.07585(4) 0.80187(12) 0.0263(6) Uani 1 1 d D
H10 H 0.893(6) 0.0692(7) 0.7885(19) 0.040 Uiso 1 1 d D
O11 O 1.2355(5) 0.09278(4) 0.86162(11) 0.0239(6) Uani 1 1 d .
O12 O 1.2130(5) 0.05681(4) 0.93220(12) 0.0245(6) Uani 1 1 d .
H12 H 1.344(8) 0.0492(7) 0.915(2) 0.037 Uiso 1 1 d .
O13 O 0.2348(5) 0.05118(5) 0.76499(13) 0.0289(6) Uani 1 1 d .
H13 H 0.382(8) 0.0580(7) 0.772(2) 0.043 Uiso 1 1 d .
O14 O 0.6694(5) -0.01480(4) 0.65497(12) 0.0295(6) Uani 1 1 d .
O15 O 0.6911(5) 0.02422(4) 0.77849(11) 0.0238(6) Uani 1 1 d .
O16 O 0.6941(5) 0.03377(4) 0.90439(13) 0.0265(6) Uani 1 1 d .
H16 H 0.826(8) 0.0420(7) 0.909(2) 0.040 Uiso 1 1 d .
C1 C 0.3553(7) 0.23040(6) 0.15946(18) 0.0240(8) Uani 1 1 d .
C2 C 0.4559(7) 0.25701(7) 0.15471(18) 0.0253(9) Uani 1 1 d .
C3 C 0.3076(7) 0.27261(6) 0.20047(18) 0.0251(9) Uani 1 1 d .
C4 C 0.3194(8) 0.29822(7) 0.2091(2) 0.0347(10) Uani 1 1 d .
H4A H 0.4304 0.3081 0.1835 0.042 Uiso 1 1 calc R
C5 C 0.1627(9) 0.30856(7) 0.2565(2) 0.0392(11) Uani 1 1 d .
H5 H 0.1643 0.3259 0.2634 0.047 Uiso 1 1 calc R
C6 C 0.0025(8) 0.29404(8) 0.2942(2) 0.0383(11) Uani 1 1 d .
H6A H -0.1043 0.3017 0.3262 0.046 Uiso 1 1 calc R
C7 C -0.0050(8) 0.26868(7) 0.2864(2) 0.0340(10) Uani 1 1 d .
H7 H -0.1134 0.2589 0.3130 0.041 Uiso 1 1 calc R
C8 C 0.1513(7) 0.25783(7) 0.23828(18) 0.0271(9) Uani 1 1 d .
C9 C 0.1799(7) 0.23080(6) 0.22154(17) 0.0247(8) Uani 1 1 d .
H9 H 0.0043 0.2234 0.2036 0.030 Uiso 1 1 calc R
C10 C 0.2217(7) 0.22110(6) 0.08544(17) 0.0238(8) Uani 1 1 d .
C11 C 0.0161(8) 0.23107(7) 0.03791(19) 0.0312(9) Uani 1 1 d .
H11 H -0.0628 0.2462 0.0493 0.037 Uiso 1 1 calc R
C12 C -0.0727(8) 0.21842(7) -0.0272(2) 0.0407(11) Uani 1 1 d .
H12A H -0.2148 0.2249 -0.0606 0.049 Uiso 1 1 calc R
C13 C 0.0450(8) 0.19649(7) -0.04371(19) 0.0359(10) Uani 1 1 d .
H13A H -0.0174 0.1881 -0.0884 0.043 Uiso 1 1 calc R
C14 C 0.2526(8) 0.18654(7) 0.00403(18) 0.0335(10) Uani 1 1 d .
H14 H 0.3318 0.1714 -0.0072 0.040 Uiso 1 1 calc R
C15 C 0.3407(7) 0.19928(6) 0.06838(18) 0.0253(8) Uani 1 1 d .
C16 C 0.5603(8) 0.19311(6) 0.12827(18) 0.0259(9) Uani 1 1 d .
H16A H 0.7278 0.1908 0.1071 0.031 Uiso 1 1 calc R
C17 C 0.0116(7) 0.14955(6) 0.35148(17) 0.0219(8) Uani 1 1 d .
C18 C -0.0377(7) 0.12207(6) 0.36795(17) 0.0217(8) Uani 1 1 d .
C19 C 0.1384(7) 0.10771(6) 0.32676(17) 0.0225(8) Uani 1 1 d .
C20 C 0.1853(7) 0.08237(6) 0.32941(17) 0.0247(9) Uani 1 1 d .
H20 H 0.0969 0.0719 0.3597 0.030 Uiso 1 1 calc R
C21 C 0.3637(8) 0.07289(7) 0.28677(19) 0.0312(10) Uani 1 1 d .
H21 H 0.3996 0.0557 0.2876 0.037 Uiso 1 1 calc R
C22 C 0.4909(8) 0.08847(6) 0.24258(19) 0.0285(9) Uani 1 1 d .
H22 H 0.6148 0.0817 0.2140 0.034 Uiso 1 1 calc R
C23 C 0.4408(7) 0.11362(7) 0.23935(17) 0.0254(9) Uani 1 1 d .
H23 H 0.5265 0.1240 0.2083 0.031 Uiso 1 1 calc R
C24 C 0.2633(7) 0.12320(6) 0.28227(17) 0.0212(8) Uani 1 1 d .
C25 C 0.1739(7) 0.14963(6) 0.28589(16) 0.0229(8) Uani 1 1 d .
H25 H 0.3288 0.1609 0.2967 0.027 Uiso 1 1 calc R
C26 C 0.1527(7) 0.16204(6) 0.42003(17) 0.0204(8) Uani 1 1 d .
C27 C 0.3822(7) 0.15550(6) 0.46520(17) 0.0240(8) Uani 1 1 d .
H27 H 0.4777 0.1411 0.4556 0.029 Uiso 1 1 calc R
C28 C 0.4669(7) 0.17068(6) 0.52481(17) 0.0252(8) Uani 1 1 d .
H28 H 0.6217 0.1664 0.5571 0.030 Uiso 1 1 calc R
C29 C 0.3318(7) 0.19184(6) 0.53845(19) 0.0293(9) Uani 1 1 d .
H29 H 0.3952 0.2020 0.5795 0.035 Uiso 1 1 calc R
C30 C 0.1032(7) 0.19844(7) 0.49243(18) 0.0276(9) Uani 1 1 d .
H30 H 0.0095 0.2130 0.5013 0.033 Uiso 1 1 calc R
C31 C 0.0166(7) 0.18305(6) 0.43313(17) 0.0237(8) Uani 1 1 d .
C32 C -0.2158(7) 0.18606(6) 0.37450(17) 0.0239(8) Uani 1 1 d .
H32 H -0.3792 0.1891 0.3972 0.029 Uiso 1 1 calc R
C33 C 1.0254(7) 0.11070(6) 0.85787(17) 0.0215(8) Uani 1 1 d .
C34 C 1.1321(7) 0.13310(6) 0.81908(18) 0.0226(8) Uani 1 1 d .
C35 C 1.0429(7) 0.13001(6) 0.73921(18) 0.0240(8) Uani 1 1 d .
C36 C 1.1285(7) 0.14168(7) 0.67869(19) 0.0286(9) Uani 1 1 d .
H36 H 1.2600 0.1541 0.6854 0.034 Uiso 1 1 calc R
C37 C 1.0156(8) 0.13454(7) 0.60873(19) 0.0322(9) Uani 1 1 d .
H37 H 1.0715 0.1422 0.5667 0.039 Uiso 1 1 calc R
C38 C 0.8226(8) 0.11652(7) 0.59849(19) 0.0318(10) Uani 1 1 d .
H38 H 0.7478 0.1121 0.5497 0.038 Uiso 1 1 calc R
C39 C 0.7373(7) 0.10486(7) 0.65854(18) 0.0279(9) Uani 1 1 d .
H39 H 0.6055 0.0925 0.6517 0.033 Uiso 1 1 calc R
C40 C 0.8501(7) 0.11186(6) 0.72873(17) 0.0237(8) Uani 1 1 d .
C41 C 0.7904(7) 0.10162(6) 0.80144(17) 0.0228(8) Uani 1 1 d .
H41 H 0.6273 0.1098 0.8136 0.027 Uiso 1 1 calc R
C42 C 1.2891(7) 0.08183(6) 0.93410(17) 0.0221(8) Uani 1 1 d .
H42 H 1.4798 0.0835 0.9538 0.026 Uiso 1 1 calc R
C43 C 1.1268(7) 0.09649(6) 0.97993(17) 0.0231(8) Uani 1 1 d .
C44 C 1.1107(7) 0.09448(6) 1.05525(18) 0.0272(9) Uani 1 1 d .
H44 H 1.2134 0.0827 1.0851 0.033 Uiso 1 1 calc R
C45 C 0.9411(8) 0.11008(7) 1.08531(19) 0.0297(9) Uani 1 1 d .
H45 H 0.9283 0.1091 1.1367 0.036 Uiso 1 1 calc R
C46 C 0.7887(8) 0.12716(7) 1.04146(19) 0.0312(9) Uani 1 1 d .
H46 H 0.6734 0.1377 1.0633 0.037 Uiso 1 1 calc R
C47 C 0.8030(7) 0.12899(6) 0.96632(18) 0.0259(9) Uani 1 1 d .
H47 H 0.6982 0.1406 0.9363 0.031 Uiso 1 1 calc R
C48 C 0.9743(7) 0.11347(6) 0.93634(17) 0.0224(8) Uani 1 1 d .
C49 C 0.4616(7) 0.01238(6) 0.73771(17) 0.0209(8) Uani 1 1 d .
C50 C 0.2493(7) 0.03212(6) 0.71299(17) 0.0243(8) Uani 1 1 d .
H50 H 0.0747 0.0237 0.7045 0.029 Uiso 1 1 calc R
C51 C 0.3154(7) 0.04067(6) 0.63879(18) 0.0252(9) Uani 1 1 d .
C52 C 0.2178(8) 0.06090(6) 0.59749(19) 0.0330(10) Uani 1 1 d .
H52 H 0.0947 0.0717 0.6151 0.040 Uiso 1 1 calc R
C53 C 0.3040(9) 0.06498(7) 0.5300(2) 0.0397(11) Uani 1 1 d .
H53 H 0.2405 0.0790 0.5016 0.048 Uiso 1 1 calc R
C54 C 0.4800(9) 0.04934(7) 0.5026(2) 0.0418(11) Uani 1 1 d .
H54 H 0.5357 0.0527 0.4561 0.050 Uiso 1 1 calc R
C55 C 0.5757(8) 0.02868(7) 0.54325(19) 0.0330(10) Uani 1 1 d .
H55 H 0.6964 0.0177 0.5252 0.040 Uiso 1 1 calc R
C56 C 0.4883(7) 0.02458(6) 0.61160(17) 0.0238(8) Uani 1 1 d .
C57 C 0.5551(7) 0.00432(6) 0.66424(17) 0.0230(8) Uani 1 1 d .
C58 C 0.3890(7) -0.00723(6) 0.78869(17) 0.0217(8) Uani 1 1 d .
C59 C 0.1889(7) -0.02469(6) 0.77825(18) 0.0241(8) Uani 1 1 d .
H59 H 0.0782 -0.0260 0.7322 0.029 Uiso 1 1 calc R
C60 C 0.1552(7) -0.04005(6) 0.83657(18) 0.0269(9) Uani 1 1 d .
H60 H 0.0200 -0.0521 0.8303 0.032 Uiso 1 1 calc R
C61 C 0.3161(8) -0.03817(6) 0.90457(19) 0.0307(9) Uani 1 1 d .
H61 H 0.2892 -0.0489 0.9439 0.037 Uiso 1 1 calc R
C62 C 0.5148(8) -0.02070(6) 0.91495(18) 0.0281(9) Uani 1 1 d .
H62 H 0.6244 -0.0192 0.9611 0.034 Uiso 1 1 calc R
C63 C 0.5492(7) -0.00546(6) 0.85611(17) 0.0205(8) Uani 1 1 d .
C64 C 0.7419(7) 0.01517(6) 0.85376(16) 0.0225(8) Uani 1 1 d .
H64 H 0.9262 0.0089 0.8651 0.027 Uiso 1 1 calc R

loop_
_atom_site_aniso_label
_atom_site_aniso_U_11
_atom_site_aniso_U_22
_atom_site_aniso_U_33
_atom_site_aniso_U_23
_atom_site_aniso_U_13
_atom_site_aniso_U_12
O1 0.0364(18) 0.0323(16) 0.0404(15) 0.0057(12) 0.0114(13) -0.0049(13)
O2 0.0260(16) 0.0373(16) 0.0305(14) 0.0141(11) 0.0058(11) 0.0042(13)
O3 0.0219(14) 0.0240(13) 0.0272(12) -0.0016(10) -0.0006(10) 0.0033(11)
O4 0.0302(16) 0.0278(14) 0.0338(14) 0.0075(11) 0.0008(12) -0.0028(12)
O5 0.0350(17) 0.0264(15) 0.0291(13) 0.0025(11) 0.0077(12) -0.0016(12)
O6 0.0284(16) 0.0306(15) 0.0225(13) 0.0081(11) 0.0025(11) 0.0032(12)
O7 0.0234(15) 0.0230(13) 0.0246(12) -0.0026(10) 0.0000(10) 0.0030(11)
O8 0.0309(16) 0.0288(14) 0.0295(14) 0.0084(11) -0.0024(11) 0.0006(12)
O9 0.0351(17) 0.0231(14) 0.0366(14) -0.0010(11) -0.0005(12) -0.0073(12)
O10 0.0316(16) 0.0171(13) 0.0307(13) -0.0003(10) 0.0058(11) -0.0017(11)
O11 0.0242(15) 0.0247(13) 0.0237(12) 0.0039(10) 0.0060(10) 0.0053(11)
O12 0.0270(16) 0.0178(13) 0.0295(13) 0.0012(10) 0.0062(11) -0.0008(11)
O13 0.0321(16) 0.0242(14) 0.0312(13) -0.0086(11) 0.0072(12) -0.0010(12)
O14 0.0345(16) 0.0254(14) 0.0288(13) -0.0015(11) 0.0051(11) 0.0071(12)
O15 0.0264(15) 0.0233(13) 0.0208(12) -0.0001(10) 0.0003(10) -0.0032(11)
O16 0.0307(16) 0.0210(14) 0.0276(13) -0.0065(10) 0.0036(11) -0.0017(11)
C1 0.020(2) 0.024(2) 0.0276(18) 0.0010(15) 0.0006(15) 0.0030(16)
C2 0.023(2) 0.027(2) 0.0232(18) 0.0034(15) -0.0049(16) 0.0025(17)
C3 0.021(2) 0.026(2) 0.0259(18) 0.0016(15) -0.0042(15) 0.0016(17)
C4 0.029(2) 0.028(2) 0.043(2) 0.0011(18) -0.0080(18) 0.0015(19)
C5 0.041(3) 0.029(2) 0.043(2) -0.0111(19) -0.010(2) 0.009(2)
C6 0.038(3) 0.042(3) 0.033(2) -0.0111(19) -0.0013(19) 0.012(2)
C7 0.029(2) 0.037(2) 0.034(2) -0.0033(18) 0.0001(17) 0.0004(19)
C8 0.024(2) 0.029(2) 0.0254(19) -0.0036(16) -0.0057(16) 0.0047(17)
C9 0.024(2) 0.026(2) 0.0240(18) 0.0045(15) 0.0025(15) -0.0009(16)
C10 0.025(2) 0.027(2) 0.0198(17) -0.0010(15) 0.0013(14) -0.0005(17)
C11 0.031(2) 0.029(2) 0.032(2) -0.0008(16) -0.0005(17) 0.0060(18)
C12 0.035(3) 0.049(3) 0.034(2) 0.0004(19) -0.0103(18) 0.002(2)
C13 0.038(3) 0.040(2) 0.027(2) -0.0095(17) -0.0041(17) 0.002(2)
C14 0.036(3) 0.035(2) 0.028(2) -0.0044(17) 0.0011(17) 0.0023(19)
C15 0.025(2) 0.026(2) 0.0247(18) 0.0017(15) 0.0035(15) 0.0023(17)
C16 0.034(2) 0.0197(19) 0.0245(18) 0.0018(15) 0.0049(16) 0.0047(17)
C17 0.022(2) 0.0201(19) 0.0230(17) -0.0008(14) 0.0023(15) 0.0048(16)
C18 0.022(2) 0.024(2) 0.0189(17) 0.0014(15) -0.0003(15) 0.0005(16)
C19 0.025(2) 0.024(2) 0.0178(17) 0.0000(14) -0.0008(14) 0.0036(16)
C20 0.030(2) 0.0208(19) 0.0227(18) 0.0027(15) 0.0016(16) -0.0002(17)
C21 0.037(3) 0.022(2) 0.033(2) -0.0013(16) -0.0012(18) 0.0035(18)
C22 0.032(2) 0.025(2) 0.0287(19) -0.0065(16) 0.0043(16) 0.0041(18)
C23 0.023(2) 0.030(2) 0.0232(18) 0.0011(15) 0.0028(15) 0.0005(17)
C24 0.022(2) 0.0207(18) 0.0190(17) -0.0016(14) -0.0031(15) 0.0021(16)
C25 0.022(2) 0.028(2) 0.0186(17) 0.0018(15) 0.0024(14) 0.0031(16)
C26 0.022(2) 0.0195(18) 0.0203(17) 0.0017(14) 0.0058(14) -0.0006(16)
C27 0.024(2) 0.028(2) 0.0197(17) 0.0035(15) 0.0027(15) 0.0045(16)
C28 0.022(2) 0.030(2) 0.0221(18) 0.0025(15) 0.0011(15) 0.0004(17)
C29 0.034(2) 0.024(2) 0.0280(19) -0.0019(16) -0.0015(17) -0.0005(18)
C30 0.027(2) 0.025(2) 0.0313(19) -0.0023(16) 0.0049(16) 0.0027(17)
C31 0.028(2) 0.0217(19) 0.0214(17) 0.0027(15) 0.0016(15) 0.0000(17)
C32 0.024(2) 0.0221(19) 0.0254(18) 0.0026(15) 0.0038(15) 0.0013(16)
C33 0.024(2) 0.0170(18) 0.0231(17) -0.0001(14) 0.0028(15) 0.0020(16)
C34 0.020(2) 0.0193(19) 0.0289(19) 0.0014(15) 0.0051(15) 0.0036(16)
C35 0.025(2) 0.0207(19) 0.0268(18) 0.0056(15) 0.0056(15) 0.0030(16)
C36 0.026(2) 0.026(2) 0.035(2) 0.0080(16) 0.0066(16) 0.0044(17)
C37 0.032(2) 0.035(2) 0.031(2) 0.0125(17) 0.0071(17) 0.0075(19)
C38 0.039(3) 0.030(2) 0.0257(19) 0.0024(16) 0.0020(17) 0.0074(19)
C39 0.029(2) 0.026(2) 0.0281(19) 0.0014(16) 0.0004(16) 0.0038(17)
C40 0.026(2) 0.0218(19) 0.0228(18) 0.0049(14) 0.0021(15) 0.0050(16)
C41 0.024(2) 0.0184(19) 0.0266(18) -0.0005(15) 0.0048(15) -0.0022(16)
C42 0.025(2) 0.0184(18) 0.0231(17) -0.0001(14) 0.0040(15) 0.0004(16)
C43 0.023(2) 0.0238(19) 0.0224(17) -0.0013(15) 0.0036(15) -0.0020(16)
C44 0.028(2) 0.028(2) 0.0247(18) -0.0001(15) 0.0007(16) 0.0006(17)
C45 0.033(2) 0.036(2) 0.0208(18) -0.0044(16) 0.0041(16) -0.0007(19)
C46 0.032(2) 0.031(2) 0.032(2) -0.0089(16) 0.0074(17) 0.0001(18)
C47 0.026(2) 0.026(2) 0.0264(19) -0.0031(15) 0.0039(15) 0.0017(17)
C48 0.024(2) 0.0214(19) 0.0217(17) 0.0015(14) 0.0024(15) -0.0043(16)
C49 0.021(2) 0.0182(18) 0.0235(17) 0.0003(14) 0.0023(14) -0.0033(15)
C50 0.024(2) 0.0221(19) 0.0250(18) -0.0054(15) -0.0008(15) 0.0012(16)
C51 0.029(2) 0.0206(19) 0.0244(18) 0.0010(15) -0.0026(15) -0.0006(17)
C52 0.037(3) 0.025(2) 0.034(2) -0.0031(17) -0.0038(18) 0.0008(18)
C53 0.060(3) 0.033(2) 0.025(2) 0.0021(17) -0.0004(19) 0.003(2)
C54 0.064(3) 0.038(2) 0.0219(19) 0.0040(18) 0.0012(19) -0.010(2)
C55 0.042(3) 0.030(2) 0.0265(19) -0.0055(17) 0.0057(17) 0.0003(19)
C56 0.032(2) 0.0220(19) 0.0163(17) 0.0001(14) 0.0012(15) -0.0020(17)
C57 0.023(2) 0.0204(19) 0.0250(18) -0.0051(15) 0.0028(15) -0.0020(17)
C58 0.025(2) 0.0174(19) 0.0237(18) 0.0002(14) 0.0081(15) 0.0030(16)
C59 0.025(2) 0.0209(19) 0.0269(18) -0.0024(15) 0.0034(15) 0.0015(16)
C60 0.029(2) 0.0184(19) 0.034(2) -0.0020(15) 0.0073(16) 0.0003(17)
C61 0.041(3) 0.022(2) 0.031(2) 0.0028(16) 0.0075(17) -0.0030(18)
C62 0.038(2) 0.024(2) 0.0213(17) 0.0017(15) 0.0008(16) 0.0001(18)
C63 0.023(2) 0.0170(18) 0.0223(17) -0.0013(14) 0.0068(14) -0.0016(15)
C64 0.027(2) 0.0205(19) 0.0200(17) -0.0008(14) 0.0021(15) 0.0006(16)

loop_
_atom_type_symbol
_atom_type_description
_atom_type_scat_dispersion_real
_atom_type_scat_dispersion_imag
_atom_type_scat_source
C C 0.0033 0.0016 'International Tables Vol C Tables 4.2.6.8 and 6.1.1.4'
H H 0.0000 0.0000 'International Tables Vol C Tables 4.2.6.8 and 6.1.1.4'
O O 0.0106 0.0060 'International Tables Vol C Tables 4.2.6.8 and 6.1.1.4'

loop_
_geom_angle_atom_site_label_1
_geom_angle_atom_site_label_2
_geom_angle_atom_site_label_3
_geom_angle
C9 O2 H2 100(3)
C1 O3 C16 111.9(2)
C16 O4 H4 105(3)
C25 O6 H6 103(3)
C17 O7 C32 111.1(2)
C32 O8 H8 109(3)
C41 O10 H10 106(3)
C42 O11 C33 111.5(2)
C42 O12 H12 104(3)
C50 O13 H13 107(3)
C64 O15 C49 111.3(2)
C64 O16 H16 104(3)
O3 C1 C10 103.7(3)
O3 C1 C2 108.2(3)
C10 C1 C2 112.1(3)
O3 C1 C9 112.6(3)
C10 C1 C9 114.9(3)
C2 C1 C9 105.3(3)
O1 C2 C3 127.1(3)
O1 C2 C1 125.3(3)
C3 C2 C1 107.6(3)
C8 C3 C4 122.5(4)
C8 C3 C2 109.4(3)
C4 C3 C2 128.1(4)
C5 C4 C3 117.0(4)
C5 C4 H4A 121.5
C3 C4 H4A 121.5
C4 C5 C6 121.2(4)
C4 C5 H5 119.4
C6 C5 H5 119.4
C7 C6 C5 121.5(4)
C7 C6 H6A 119.3
C5 C6 H6A 119.3
C6 C7 C8 118.2(4)
C6 C7 H7 120.9
C8 C7 H7 120.9
C3 C8 C7 119.5(3)
C3 C8 C9 112.5(3)
C7 C8 C9 128.1(4)
O2 C9 C8 111.1(3)
O2 C9 C1 110.5(3)
C8 C9 C1 104.2(3)
O2 C9 H9 110.3
C8 C9 H9 110.3
C1 C9 H9 110.3
C11 C10 C15 121.0(3)
C11 C10 C1 130.0(3)
C15 C10 C1 108.9(3)
C10 C11 C12 118.4(3)
C10 C11 H11 120.8
C12 C11 H11 120.8
C13 C12 C11 120.4(3)
C13 C12 H12A 119.8
C11 C12 H12A 119.8
C12 C13 C14 121.2(3)
C12 C13 H13A 119.4
C14 C13 H13A 119.4
C15 C14 C13 118.1(4)
C15 C14 H14 121.0
C13 C14 H14 121.0
C14 C15 C10 120.9(3)
C14 C15 C16 129.3(3)
C10 C15 C16 109.8(3)
O4 C16 O3 110.8(3)
O4 C16 C15 110.6(3)
O3 C16 C15 104.0(3)
O4 C16 H16A 110.4
O3 C16 H16A 110.4
C15 C16 H16A 110.4
O7 C17 C26 103.9(3)
O7 C17 C18 110.9(3)
C26 C17 C18 110.0(2)
O7 C17 C25 113.5(2)
C26 C17 C25 112.9(3)
C18 C17 C25 105.8(3)
O5 C18 C19 127.8(3)
O5 C18 C17 125.7(3)
C19 C18 C17 106.3(3)
C24 C19 C20 121.7(3)
C24 C19 C18 110.2(3)
C20 C19 C18 128.1(3)
C21 C20 C19 118.2(3)
C21 C20 H20 120.9
C19 C20 H20 120.9
C20 C21 C22 120.1(3)
C20 C21 H21 119.9
C22 C21 H21 119.9
C23 C22 C21 121.5(4)
C23 C22 H22 119.3
C21 C22 H22 119.3
C24 C23 C22 118.6(3)
C24 C23 H23 120.7
C22 C23 H23 120.7
C23 C24 C19 119.9(3)
C23 C24 C25 127.6(3)
C19 C24 C25 112.4(3)
O6 C25 C24 111.0(2)
O6 C25 C17 111.1(3)
C24 C25 C17 103.3(3)
O6 C25 H25 110.4
C24 C25 H25 110.4
C17 C25 H25 110.4
C31 C26 C27 121.3(3)
C31 C26 C17 108.5(3)
C27 C26 C17 130.2(3)
C28 C27 C26 117.6(3)
C28 C27 H27 121.2
C26 C27 H27 121.2
C29 C28 C27 121.6(3)
C29 C28 H28 119.2
C27 C28 H28 119.2
C28 C29 C30 120.5(3)
C28 C29 H29 119.7
C30 C29 H29 119.7
C31 C30 C29 117.9(3)
C31 C30 H30 121.1
C29 C30 H30 121.1
C26 C31 C30 121.1(3)
C26 C31 C32 109.9(3)
C30 C31 C32 128.9(3)
O8 C32 O7 111.4(3)
O8 C32 C31 109.6(3)
O7 C32 C31 103.4(3)
O8 C32 H32 110.7
O7 C32 H32 110.7
C31 C32 H32 110.7
O11 C33 C48 104.5(2)
O11 C33 C34 103.9(3)
C48 C33 C34 118.7(3)
O11 C33 C41 109.0(3)
C48 C33 C41 116.2(3)
C34 C33 C41 103.8(2)
O9 C34 C35 127.7(3)
O9 C34 C33 125.8(3)
C35 C34 C33 106.4(3)
C40 C35 C36 120.6(3)
C40 C35 C34 109.5(3)
C36 C35 C34 129.9(3)
C37 C36 C35 117.8(4)
C37 C36 H36 121.1
C35 C36 H36 121.1
C36 C37 C38 121.5(4)
C36 C37 H37 119.3
C38 C37 H37 119.3
C37 C38 C39 120.9(3)
C37 C38 H38 119.6
C39 C38 H38 119.6
C40 C39 C38 117.9(4)
C40 C39 H39 121.0
C38 C39 H39 121.0
C39 C40 C35 121.4(3)
C39 C40 C41 127.1(3)
C35 C40 C41 111.5(3)
O10 C41 C40 114.6(3)
O10 C41 C33 114.1(3)
C40 C41 C33 103.4(3)
O10 C41 H41 108.1
C40 C41 H41 108.1
C33 C41 H41 108.1
O12 C42 O11 110.9(2)
O12 C42 C43 110.6(3)
O11 C42 C43 104.2(3)
O12 C42 H42 110.3
O11 C42 H42 110.3
C43 C42 H42 110.3
C48 C43 C44 120.8(3)
C48 C43 C42 110.4(3)
C44 C43 C42 128.8(3)
C45 C44 C43 118.1(3)
C45 C44 H44 121.0
C43 C44 H44 121.0
C44 C45 C46 121.0(3)
C44 C45 H45 119.5
C46 C45 H45 119.5
C47 C46 C45 120.9(4)
C47 C46 H46 119.6
C45 C46 H46 119.6
C48 C47 C46 118.1(3)
C48 C47 H47 120.9
C46 C47 H47 120.9
C47 C48 C43 121.1(3)
C47 C48 C33 130.1(3)
C43 C48 C33 108.8(3)
O15 C49 C58 104.5(2)
O15 C49 C57 103.9(3)
C58 C49 C57 118.2(3)
O15 C49 C50 109.4(3)
C58 C49 C50 116.5(3)
C57 C49 C50 103.5(2)
O13 C50 C51 114.6(3)
O13 C50 C49 114.2(2)
C51 C50 C49 103.6(3)
O13 C50 H50 108.0
C51 C50 H50 108.0
C49 C50 H50 108.0
C56 C51 C52 120.4(3)
C56 C51 C50 111.2(3)
C52 C51 C50 128.3(3)
C53 C52 C51 118.3(4)
C53 C52 H52 120.8
C51 C52 H52 120.8
C54 C53 C52 122.0(4)
C54 C53 H53 119.0
C52 C53 H53 119.0
C53 C54 C55 120.0(4)
C53 C54 H54 120.0
C55 C54 H54 120.0
C54 C55 C56 117.9(4)
C54 C55 H55 121.0
C56 C55 H55 121.0
C51 C56 C55 121.3(3)
C51 C56 C57 109.9(3)
C55 C56 C57 128.8(3)
O14 C57 C56 128.4(3)
O14 C57 C49 125.1(3)
C56 C57 C49 106.4(3)
C63 C58 C59 120.4(3)
C63 C58 C49 109.6(3)
C59 C58 C49 130.0(3)
C60 C59 C58 118.3(3)
C60 C59 H59 120.9
C58 C59 H59 120.9
C59 C60 C61 121.3(3)
C59 C60 H60 119.4
C61 C60 H60 119.4
C62 C61 C60 120.3(3)
C62 C61 H61 119.8
C60 C61 H61 119.8
C63 C62 C61 118.2(3)
C63 C62 H62 120.9
C61 C62 H62 120.9
C62 C63 C58 121.5(3)
C62 C63 C64 128.5(3)
C58 C63 C64 109.9(3)
O16 C64 O15 110.7(3)
O16 C64 C63 109.8(3)
O15 C64 C63 104.3(2)
O16 C64 H64 110.6
O15 C64 H64 110.6
C63 C64 H64 110.6

loop_
_geom_bond_atom_site_label_1
_geom_bond_atom_site_label_2
_geom_bond_distance
O1 C2 1.210(4)
O2 C9 1.429(4)
O2 H2 0.90(3)
O3 C1 1.437(4)
O3 C16 1.442(4)
O4 C16 1.403(4)
O4 H4 0.91(4)
O5 C18 1.211(4)
O6 C25 1.433(4)
O6 H6 0.85(4)
O7 C17 1.426(4)
O7 C32 1.442(4)
O8 C32 1.399(4)
O8 H8 0.85(4)
O9 C34 1.212(4)
O10 C41 1.412(4)
O10 H10 0.88(3)
O11 C42 1.441(4)
O11 C33 1.447(4)
O12 C42 1.411(4)
O12 H12 0.88(4)
O13 C50 1.412(4)
O13 H13 0.83(4)
O14 C57 1.215(4)
O15 C64 1.448(4)
O15 C49 1.454(4)
O16 C64 1.412(4)
O16 H16 0.81(4)
C1 C10 1.514(4)
C1 C2 1.539(5)
C1 C9 1.543(5)
C2 C3 1.473(5)
C3 C8 1.385(5)
C3 C4 1.398(5)
C4 C5 1.379(6)
C4 H4A 0.9500
C5 C6 1.389(6)
C5 H5 0.9500
C6 C7 1.382(5)
C6 H6A 0.9500
C7 C8 1.399(5)
C7 H7 0.9500
C8 C9 1.508(5)
C9 H9 1.0000
C10 C11 1.381(4)
C10 C15 1.387(5)
C11 C12 1.394(5)
C11 H11 0.9500
C12 C13 1.386(5)
C12 H12A 0.9500
C13 C14 1.390(5)
C13 H13A 0.9500
C14 C15 1.384(5)
C14 H14 0.9500
C15 C16 1.496(4)
C16 H16A 1.0000
C17 C26 1.516(4)
C17 C18 1.548(5)
C17 C25 1.551(5)
C18 C19 1.476(5)
C19 C24 1.386(5)
C19 C20 1.394(4)
C20 C21 1.382(5)
C20 H20 0.9500
C21 C22 1.392(5)
C21 H21 0.9500
C22 C23 1.387(5)
C22 H22 0.9500
C23 C24 1.383(5)
C23 H23 0.9500
C24 C25 1.509(5)
C25 H25 1.0000
C26 C31 1.375(5)
C26 C27 1.388(4)
C27 C28 1.385(4)
C27 H27 0.9500
C28 C29 1.381(5)
C28 H28 0.9500
C29 C30 1.393(5)
C29 H29 0.9500
C30 C31 1.390(4)
C30 H30 0.9500
C31 C32 1.498(4)
C32 H32 1.0000
C33 C48 1.499(5)
C33 C34 1.544(5)
C33 C41 1.554(4)
C34 C35 1.476(4)
C35 C40 1.391(5)
C35 C36 1.396(5)
C36 C37 1.383(5)
C36 H36 0.9500
C37 C38 1.386(5)
C37 H37 0.9500
C38 C39 1.388(5)
C38 H38 0.9500
C39 C40 1.384(4)
C39 H39 0.9500
C40 C41 1.509(5)
C41 H41 1.0000
C42 C43 1.490(5)
C42 H42 1.0000
C43 C48 1.386(4)
C43 C44 1.393(5)
C44 C45 1.382(5)
C44 H44 0.9500
C45 C46 1.392(5)
C45 H45 0.9500
C46 C47 1.387(5)
C46 H46 0.9500
C47 C48 1.384(5)
C47 H47 0.9500
C49 C58 1.494(4)
C49 C57 1.549(5)
C49 C50 1.550(5)
C50 C51 1.514(5)
C50 H50 1.0000
C51 C56 1.386(5)
C51 C52 1.385(5)
C52 C53 1.384(5)
C52 H52 0.9500
C53 C54 1.383(6)
C53 H53 0.9500
C54 C55 1.395(5)
C54 H54 0.9500
C55 C56 1.401(5)
C55 H55 0.9500
C56 C57 1.468(5)
C58 C63 1.386(4)
C58 C59 1.392(5)
C59 C60 1.381(5)
C59 H59 0.9500
C60 C61 1.396(4)
C60 H60 0.9500
C61 C62 1.387(5)
C61 H61 0.9500
C62 C63 1.386(4)
C62 H62 0.9500
C63 C64 1.498(5)
C64 H64 1.0000

loop_
_geom_hbond_atom_site_label_D
_geom_hbond_atom_site_label_H
_geom_hbond_atom_site_label_A
_geom_hbond_distance_DH
_geom_hbond_distance_HA
_geom_hbond_distance_DA
_geom_hbond_angle_DHA
_geom_hbond_site_symmetry_A
O2 H2 O8 0.90(3) 1.85(3) 2.733(4) 167(4) .
O4 H4 O6 0.91(4) 1.95(4) 2.806(4) 157(4) 1_655
O4 H4 O7 0.91(4) 2.58(4) 3.253(3) 132(3) 1_655
O6 H6 O4 0.85(4) 2.11(4) 2.906(4) 157(4) .
O8 H8 O2 0.85(4) 2.03(4) 2.793(4) 147(4) 1_455
O8 H8 O3 0.85(4) 2.24(4) 2.923(3) 137(4) 1_455
O10 H10 O13 0.88(3) 2.11(3) 2.982(4) 175(4) 1_655
O12 H12 O16 0.88(4) 2.02(4) 2.877(4) 164(3) 1_655
O13 H13 O10 0.83(4) 2.13(4) 2.963(4) 173(4) .
O16 H16 O12 0.81(4) 2.13(4) 2.924(4) 168(4) .

loop_
_geom_torsion_atom_site_label_1
_geom_torsion_atom_site_label_2
_geom_torsion_atom_site_label_3
_geom_torsion_atom_site_label_4
_geom_torsion
C16 O3 C1 C10 -13.2(4)
C16 O3 C1 C2 -132.4(3)
C16 O3 C1 C9 111.7(3)
O3 C1 C2 O1 49.2(4)
C10 C1 C2 O1 -64.5(4)
C9 C1 C2 O1 169.9(3)
O3 C1 C2 C3 -131.0(3)
C10 C1 C2 C3 115.3(3)
C9 C1 C2 C3 -10.3(3)
O1 C2 C3 C8 -173.6(3)
C1 C2 C3 C8 6.6(3)
O1 C2 C3 C4 4.3(5)
C1 C2 C3 C4 -175.5(3)
C8 C3 C4 C5 -1.3(5)
C2 C3 C4 C5 -179.0(3)
C3 C4 C5 C6 0.6(5)
C4 C5 C6 C7 0.5(5)
C5 C6 C7 C8 -0.9(5)
C4 C3 C8 C7 1.0(5)
C2 C3 C8 C7 179.0(3)
C4 C3 C8 C9 -178.0(3)
C2 C3 C8 C9 0.0(4)
C6 C7 C8 C3 0.1(5)
C6 C7 C8 C9 178.9(3)
C3 C8 C9 O2 112.5(3)
C7 C8 C9 O2 -66.3(4)
C3 C8 C9 C1 -6.5(4)
C7 C8 C9 C1 174.6(3)
O3 C1 C9 O2 8.3(4)
C10 C1 C9 O2 126.7(3)
C2 C1 C9 O2 -109.4(3)
O3 C1 C9 C8 127.7(3)
C10 C1 C9 C8 -113.9(3)
C2 C1 C9 C8 9.9(3)
O3 C1 C10 C11 -171.2(4)
C2 C1 C10 C11 -54.7(5)
C9 C1 C10 C11 65.4(5)
O3 C1 C10 C15 8.5(4)
C2 C1 C10 C15 125.0(3)
C9 C1 C10 C15 -114.9(3)
C15 C10 C11 C12 1.2(6)
C1 C10 C11 C12 -179.1(4)
C10 C11 C12 C13 -0.5(6)
C11 C12 C13 C14 0.2(7)
C12 C13 C14 C15 -0.6(6)
C13 C14 C15 C10 1.3(6)
C13 C14 C15 C16 -179.0(4)
C11 C10 C15 C14 -1.6(6)
C1 C10 C15 C14 178.7(3)
C11 C10 C15 C16 178.7(3)
C1 C10 C15 C16 -1.1(4)
C1 O3 C16 O4 -106.3(3)
C1 O3 C16 C15 12.6(4)
C14 C15 C16 O4 -67.4(5)
C10 C15 C16 O4 112.3(3)
C14 C15 C16 O3 173.5(4)
C10 C15 C16 O3 -6.7(4)
C32 O7 C17 C26 17.5(3)
C32 O7 C17 C18 135.6(3)
C32 O7 C17 C25 -105.5(3)
O7 C17 C18 O5 -48.0(4)
C26 C17 C18 O5 66.4(4)
C25 C17 C18 O5 -171.4(3)
O7 C17 C18 C19 136.0(3)
C26 C17 C18 C19 -109.6(3)
C25 C17 C18 C19 12.6(3)
O5 C18 C19 C24 177.8(3)
C17 C18 C19 C24 -6.3(3)
O5 C18 C19 C20 -2.7(5)
C17 C18 C19 C20 173.2(3)
C24 C19 C20 C21 0.7(5)
C18 C19 C20 C21 -178.7(3)
C19 C20 C21 C22 -0.1(5)
C20 C21 C22 C23 -0.8(5)
C21 C22 C23 C24 1.1(5)
C22 C23 C24 C19 -0.5(4)
C22 C23 C24 C25 -178.2(3)
C20 C19 C24 C23 -0.4(5)
C18 C19 C24 C23 179.2(3)
C20 C19 C24 C25 177.6(3)
C18 C19 C24 C25 -2.9(4)
C23 C24 C25 O6 69.2(4)
C19 C24 C25 O6 -108.5(3)
C23 C24 C25 C17 -171.6(3)
C19 C24 C25 C17 10.7(3)
O7 C17 C25 O6 -16.4(4)
C26 C17 C25 O6 -134.3(3)
C18 C17 C25 O6 105.4(3)
O7 C17 C25 C24 -135.5(3)
C26 C17 C25 C24 106.7(3)
C18 C17 C25 C24 -13.7(3)
O7 C17 C26 C31 -9.7(4)
C18 C17 C26 C31 -128.5(3)
C25 C17 C26 C31 113.6(3)
O7 C17 C26 C27 171.5(3)
C18 C17 C26 C27 52.8(5)
C25 C17 C26 C27 -65.1(5)
C31 C26 C27 C28 1.1(5)
C17 C26 C27 C28 179.7(3)
C26 C27 C28 C29 -1.2(5)
C27 C28 C29 C30 0.5(6)
C28 C29 C30 C31 0.3(6)
C27 C26 C31 C30 -0.4(6)
C17 C26 C31 C30 -179.2(3)
C27 C26 C31 C32 177.8(3)
C17 C26 C31 C32 -1.1(4)
C29 C30 C31 C26 -0.3(5)
C29 C30 C31 C32 -178.1(4)
C17 O7 C32 O8 99.5(3)
C17 O7 C32 C31 -18.1(3)
C26 C31 C32 O8 -107.5(3)
C30 C31 C32 O8 70.4(5)
C26 C31 C32 O7 11.4(4)
C30 C31 C32 O7 -170.7(4)
C42 O11 C33 C48 8.5(3)
C42 O11 C33 C34 133.5(3)
C42 O11 C33 C41 -116.4(3)
O11 C33 C34 O9 -85.4(4)
C48 C33 C34 O9 30.0(5)
C41 C33 C34 O9 160.7(4)
O11 C33 C34 C35 91.9(3)
C48 C33 C34 C35 -152.7(3)
C41 C33 C34 C35 -22.0(4)
O9 C34 C35 C40 -169.3(4)
C33 C34 C35 C40 13.5(4)
O9 C34 C35 C36 12.8(6)
C33 C34 C35 C36 -164.4(4)
C40 C35 C36 C37 0.0(5)
C34 C35 C36 C37 177.7(4)
C35 C36 C37 C38 0.3(5)
C36 C37 C38 C39 -0.4(6)
C37 C38 C39 C40 0.2(5)
C38 C39 C40 C35 0.1(5)
C38 C39 C40 C41 -179.4(3)
C36 C35 C40 C39 -0.2(5)
C34 C35 C40 C39 -178.3(3)
C36 C35 C40 C41 179.4(3)
C34 C35 C40 C41 1.2(4)
C39 C40 C41 O10 39.6(5)
C35 C40 C41 O10 -139.9(3)
C39 C40 C41 C33 164.4(3)
C35 C40 C41 C33 -15.1(4)
O11 C33 C41 O10 36.9(4)
C48 C33 C41 O10 -80.8(4)
C34 C33 C41 O10 147.1(3)
O11 C33 C41 C40 -88.2(3)
C48 C33 C41 C40 154.1(3)
C34 C33 C41 C40 21.9(3)
C33 O11 C42 O12 111.0(3)
C33 O11 C42 C43 -8.0(3)
O12 C42 C43 C48 -114.9(3)
O11 C42 C43 C48 4.3(4)
O12 C42 C43 C44 63.5(4)
O11 C42 C43 C44 -177.3(3)
C48 C43 C44 C45 -0.8(5)
C42 C43 C44 C45 -179.0(3)
C43 C44 C45 C46 0.6(5)
C44 C45 C46 C47 0.0(6)
C45 C46 C47 C48 -0.4(5)
C46 C47 C48 C43 0.2(5)
C46 C47 C48 C33 177.9(3)
C44 C43 C48 C47 0.4(5)
C42 C43 C48 C47 178.9(3)
C44 C43 C48 C33 -177.7(3)
C42 C43 C48 C33 0.8(4)
O11 C33 C48 C47 176.6(3)
C34 C33 C48 C47 61.5(5)
C41 C33 C48 C47 -63.3(5)
O11 C33 C48 C43 -5.5(4)
C34 C33 C48 C43 -120.6(3)
C41 C33 C48 C43 114.6(3)
C64 O15 C49 C58 -7.2(3)
C64 O15 C49 C57 -131.7(3)
C64 O15 C49 C50 118.3(3)
O15 C49 C50 O13 -36.8(4)
C58 C49 C50 O13 81.4(4)
C57 C49 C50 O13 -147.1(3)
O15 C49 C50 C51 88.6(3)
C58 C49 C50 C51 -153.2(3)
C57 C49 C50 C51 -21.7(3)
O13 C50 C51 C56 139.8(3)
C49 C50 C51 C56 14.7(4)
O13 C50 C51 C52 -43.1(5)
C49 C50 C51 C52 -168.2(3)
C56 C51 C52 C53 -2.1(5)
C50 C51 C52 C53 -179.0(3)
C51 C52 C53 C54 1.0(6)
C52 C53 C54 C55 0.1(6)
C53 C54 C55 C56 -0.1(6)
C52 C51 C56 C55 2.1(5)
C50 C51 C56 C55 179.5(3)
C52 C51 C56 C57 -178.0(3)
C50 C51 C56 C57 -0.6(4)
C54 C55 C56 C51 -1.0(5)
C54 C55 C56 C57 179.2(3)
C51 C56 C57 O14 168.6(3)
C55 C56 C57 O14 -11.5(6)
C51 C56 C57 C49 -13.9(4)
C55 C56 C57 C49 165.9(3)
O15 C49 C57 O14 85.3(4)
C58 C49 C57 O14 -29.9(5)
C50 C49 C57 O14 -160.3(3)
O15 C49 C57 C56 -92.2(3)
C58 C49 C57 C56 152.6(3)
C50 C49 C57 C56 22.1(3)
O15 C49 C58 C63 4.9(4)
C57 C49 C58 C63 119.8(3)
C50 C49 C58 C63 -115.9(3)
O15 C49 C58 C59 -178.3(3)
C57 C49 C58 C59 -63.4(5)
C50 C49 C58 C59 60.8(5)
C63 C58 C59 C60 0.0(5)
C49 C58 C59 C60 -176.5(3)
C58 C59 C60 C61 0.3(5)
C59 C60 C61 C62 0.0(6)
C60 C61 C62 C63 -0.5(6)
C61 C62 C63 C58 0.7(5)
C61 C62 C63 C64 177.9(4)
C59 C58 C63 C62 -0.5(5)
C49 C58 C63 C62 176.6(3)
C59 C58 C63 C64 -178.2(3)
C49 C58 C63 C64 -1.0(4)
C49 O15 C64 O16 -111.5(3)
C49 O15 C64 C63 6.6(3)
C62 C63 C64 O16 -62.0(5)
C58 C63 C64 O16 115.4(3)
C62 C63 C64 O15 179.3(3)
C58 C63 C64 O15 -3.3(4)
